data_4314339
loop_
_publ_author_name
'Luigi Messori'
'Jiajiu Shaw'
'Mercedes Camalli'
'Pasquale Mura'
'Giordana Marcon'

_publ_contact_author_address
; Department of Chemistry - University of Florence 
Via della Lastruccia 3 - 50019 Sesto Fiorentino
Florence -  Italy
;
_publ_contact_author_email luigi.messori@unifi.it
_publ_contact_author_name 'Luigi Messori'
_publ_section_title
;
 Structural Features of a New Dinuclear Platinum(II) Complex with
 Significant Antiproliferative Activity
;
_journal_name_full 'Inorganic Chemistry'
_journal_page_first 6166
_journal_page_last 6168
_journal_paper_doi 10.1021/ic034025l
_journal_volume 42
_journal_year 2003
_chemical_compound_source
;
;
_chemical_formula_moiety 'C10 H22 Cl4 N4 O2 Pt2'
_chemical_formula_sum 'C10 H22 Cl4 N4 O2 Pt2'
_chemical_formula_weight 762.30
_chemical_name_systematic ?
_space_group_IT_number 14
_symmetry_cell_setting monoclinic
_symmetry_Int_Tables_number 14
_symmetry_space_group_name_Hall '-P 2yn'
_symmetry_space_group_name_H-M 'P 1 21/n 1'
_cell_angle_alpha 90.00
_cell_angle_beta 100.30(3)
_cell_angle_gamma 90.00
_cell_formula_units_Z 2
_cell_length_a 5.896(4)
_cell_length_b 13.527(4)
_cell_length_c 11.731(3)
_cell_measurement_radiation CuKa
_cell_measurement_reflns_used 25
_cell_measurement_temperature 293
_cell_measurement_theta_max 24.84
_cell_measurement_theta_min 15.24
_cell_measurement_wavelength 1.54178
_cell_volume 920.5(7)
_computing_cell_refinement 'MSC/AFC (Molecular Structure Coorporation, 1988)'
_computing_data_collection 'MSC/AFC (Molecular Structure Coorporation, 1988)'
_computing_data_reduction 'TEXSAN (Molecular Structure Coorporation, 1985)'
_computing_molecular_graphics 'CAOS  (Camalli & Spagna, 1994)'
_computing_publication_material 'CAOS  (Camalli & Spagna, 1994)'
_computing_structure_refinement 'CAOS  (Camalli & Spagna, 1994)'
_computing_structure_solution 'SIR97 (Altomare et al., 1999)'
_diffrn_ambient_temperature 293
_diffrn_measured_fraction_theta_full 0.999
_diffrn_measured_fraction_theta_max 0.999
_diffrn_measurement_device 'Rigaku AFC-5 four circle'
_diffrn_measurement_method '\q/2\q scan'
_diffrn_radiation_detector 'NaI scintillator'
_diffrn_radiation_monochromator graphite
_diffrn_radiation_source 'rotating-anode X-ray tube'
_diffrn_radiation_type CuKa
_diffrn_radiation_wavelength 1.54178
_diffrn_reflns_av_R_equivalents 0.120
_diffrn_reflns_limit_h_max 6
_diffrn_reflns_limit_h_min 0
_diffrn_reflns_limit_k_max 15
_diffrn_reflns_limit_k_min 0
_diffrn_reflns_limit_l_max 13
_diffrn_reflns_limit_l_min -13
_diffrn_reflns_number 5658
_diffrn_reflns_theta_max 62.05
_diffrn_reflns_theta_min 3.26
_diffrn_standards_decay_% none
_diffrn_standards_interval_count 97
_diffrn_standards_number 3
_exptl_absorpt_coefficient_mu 34.021
_exptl_absorpt_correction_T_max 0.0920
_exptl_absorpt_correction_T_min 0.0820
_exptl_absorpt_correction_type empirical
_exptl_absorpt_process_details '(North, Phillips & Mathews, 1968)'
_exptl_crystal_colour red-orange
_exptl_crystal_density_diffrn 2.747
_exptl_crystal_density_method 'not measured'
_exptl_crystal_description prism
_exptl_crystal_F_000 700
_exptl_crystal_size_max 0.10
_exptl_crystal_size_mid 0.08
_exptl_crystal_size_min 0.07
_refine_diff_density_max 0.000
_refine_diff_density_min 0.000
_refine_diff_density_rms 0.000
_refine_ls_abs_structure_details
;
;
_refine_ls_extinction_method none
_refine_ls_goodness_of_fit_all 0.869
_refine_ls_goodness_of_fit_gt 0.869
_refine_ls_goodness_of_fit_ref 0.869
_refine_ls_hydrogen_treatment constr
_refine_ls_matrix_type full
_refine_ls_number_parameters 60
_refine_ls_number_reflns 812
_refine_ls_R_factor_all 0.105
_refine_ls_R_factor_gt 0.105
_refine_ls_shift/su_max 0.003
_refine_ls_shift/su_mean 0.000
_refine_ls_structure_factor_coef F
_refine_ls_weighting_details '     w=1/(24.3643+1*F+0.006*F^2^)'
_refine_ls_weighting_scheme calc
_refine_ls_wR_factor_all 0.135
_refine_ls_wR_factor_gt 0.135
_refine_ls_wR_factor_ref 0.135
_reflns_d_resolution_high 0.873
_reflns_d_resolution_low 8.780
_reflns_limit_h_max 6
_reflns_limit_h_min 0
_reflns_limit_k_max 15
_reflns_limit_k_min 0
_reflns_limit_l_max 13
_reflns_limit_l_min -12
_reflns_number_gt 812
_reflns_number_total 1448
_reflns_threshold_expression ' F >6.0 s(F) '
_cod_data_source_file ic034025lsi20030113_112700.cif
_cod_data_source_block global
_cod_depositor_comments
;
The following automatic conversions were performed:

'_refine_ls_matrix_type' value 'Full' changed to 'full' according to
the built-in table from CIF Core dictionary named 'cif_core.dic'
version 2.4.1 from 2010-06-29.

'_atom_site_thermal_displace_type'
value 'uani' changed to 'Uani' according to the built-in table from
CIF Core dictionary named 'cif_core.dic' version 2.4.1 from
2010-06-29 (3 times).

'_atom_site_thermal_displace_type' value
'uiso' changed to 'Uiso' according to the built-in table from CIF
Core dictionary named 'cif_core.dic' version 2.4.1 from 2010-06-29
(19 times).

Automatic conversion script
Id: cif_fix_values 1646 2011-03-28 12:23:43Z adriana 
;
_cod_original_cell_volume 920.4(7)
_cod_database_code 4314339

loop_
_symmetry_equiv_pos_site_id
_symmetry_equiv_pos_as_xyz
1 +x,+y,+z
2 1/2-x,1/2+y,1/2-z
3 -x,-y,-z
4 1/2+x,1/2-y,1/2+z

loop_
_atom_site_aniso_label
_atom_site_aniso_U_11
_atom_site_aniso_U_12
_atom_site_aniso_U_13
_atom_site_aniso_U_22
_atom_site_aniso_U_23
_atom_site_aniso_U_33
Pt1 0.033(1) -0.0021(7) 0.0015(8) 0.026(1) -0.0003(7) 0.011(1)
Cl1 0.054(6) 0.002(4) -0.012(5) 0.033(5) -0.005(4) 0.019(6)
Cl2 0.053(6) 0.017(5) -0.006(5) 0.058(7) -0.011(5) 0.016(6)

loop_
_atom_site_label
_atom_site_fract_x
_atom_site_fract_y
_atom_site_fract_z
_atom_site_occupancy
_atom_site_U_iso_or_equiv
_atom_site_thermal_displace_type
Pt1 0.0955(3) 0.0389(1) 0.3620(1) 1.000 0.024(1) Uani
Cl1 -0.123(2) -0.0281(7) 0.199(1) 1.000 0.038(3) Uani
Cl2 -0.169(2) 0.1642(9) 0.359(1) 1.000 0.044(4) Uani
O1 0.702(5) -0.095(2) 0.492(3) 1.000 0.042(8) Uiso
N1 0.358(4) -0.058(2) 0.372(3) 1.000 0.009(6) Uiso
N2 0.249(5) -0.273(2) 0.421(3) 1.000 0.028(8) Uiso
C1 0.520(6) -0.042(3) 0.463(4) 1.000 0.019(8) Uiso
C2 0.386(6) -0.142(3) 0.287(4) 1.000 0.028(9) Uiso
C3 0.217(6) -0.229(3) 0.304(3) 1.000 0.021(8) Uiso
C4 0.492(8) -0.315(4) 0.454(5) 1.000 0.06(1) Uiso
C5 0.085(7) -0.361(4) 0.419(5) 1.000 0.05(1) Uiso
H1 0.2791 -0.1021 0.3137 1.000 0.009 Uiso
H2 0.3485 -0.1172 0.2093 1.000 0.028 Uiso
H3 0.5420 -0.1649 0.3021 1.000 0.028 Uiso
H4 0.2393 -0.2807 0.2502 1.000 0.021 Uiso
H5 0.0624 -0.2049 0.2851 1.000 0.021 Uiso
H6 0.5106 -0.3437 0.5305 1.000 0.056 Uiso
H7 0.5162 -0.3653 0.3998 1.000 0.056 Uiso
H8 0.6026 -0.2632 0.4541 1.000 0.056 Uiso
H9 0.1046 -0.3899 0.4943 1.000 0.047 Uiso
H10 -0.0707 -0.3384 0.3960 1.000 0.047 Uiso
H11 0.1192 -0.4091 0.3640 1.000 0.047 Uiso

loop_
_atom_type_symbol
_atom_type_number_in_cell
_atom_type_description
_atom_type_scat_dispersion_real
_atom_type_scat_dispersion_imag
_atom_type_scat_source
'H   ' 44 'Hydrogen    ' 0.0000 0.0000 ' Int. Tab. C, 4.2.6.8, 6.1.1.4'
'C   ' 20 'Carbon      ' 0.0170 0.0090 ' Int. Tab. C, 4.2.6.8, 6.1.1.4'
'N   ' 8 'Nitrogen    ' 0.0290 0.0180 ' Int. Tab. C, 4.2.6.8, 6.1.1.4'
'O   ' 4 'Oxygen      ' 0.0470 0.0320 ' Int. Tab. C, 4.2.6.8, 6.1.1.4'
'Cl  ' 8 'Chlorine    ' 0.3480 0.7020 ' Int. Tab. C, 4.2.6.8, 6.1.1.4'
'Pt  ' 4 'Platinum    ' -5.2330 6.9250 ' Int. Tab. C, 4.2.6.8, 6.1.1.4'

loop_
_geom_angle_atom_site_label_1
_geom_angle_atom_site_label_2
_geom_angle_atom_site_label_3
_geom_angle
_geom_angle_site_symmetry_1
_geom_angle_site_symmetry_2
_geom_angle_site_symmetry_3
_geom_angle_publ_flag
Cl2 Pt1 Cl1 90.0(4) 1_555 1_555 1_555 yes
N1 Pt1 Cl1 95.9(7) 1_555 1_555 1_555 yes
N1 Pt1 Cl2 172.8(7) 1_555 1_555 1_555 yes
H1 N1 Pt1 95.4 1_555 1_555 1_555 no
C1 N1 Pt1 112(1) 1_555 1_555 1_555 yes
C1 N1 H1 150.2 1_555 1_555 1_555 no
C2 N1 Pt1 127(2) 1_555 1_555 1_555 yes
C2 N1 H1 34.5 1_555 1_555 1_555 no
C2 N1 C1 120(2) 1_555 1_555 1_555 yes
C4 N2 C3 110(3) 1_555 1_555 1_555 yes
C5 N2 C3 108(3) 1_555 1_555 1_555 yes
C5 N2 C4 106(3) 1_555 1_555 1_555 yes
N1 C1 O1 124(3) 1_555 1_555 1_555 yes
N1 C2 C3 109(2) 1_555 1_555 1_555 yes
H2 C2 C3 109.5 1_555 1_555 1_555 no
H2 C2 N1 109.4 1_555 1_555 1_555 no
H3 C2 C3 109.6 1_555 1_555 1_555 no
H3 C2 N1 109.5 1_555 1_555 1_555 no
H3 C2 H2 109.5 1_555 1_555 1_555 no
N2 C3 H5 107.8 1_555 1_555 1_555 no
C2 C3 H5 107.9 1_555 1_555 1_555 no
C2 C3 N2 116(3) 1_555 1_555 1_555 yes
H4 C3 H5 109.5 1_555 1_555 1_555 no
H4 C3 N2 107.8 1_555 1_555 1_555 no
H4 C3 C2 107.7 1_555 1_555 1_555 no
N2 C4 H8 109.5 1_555 1_555 1_555 no
H6 C4 H8 109.5 1_555 1_555 1_555 no
H6 C4 N2 109.5 1_555 1_555 1_555 no
H7 C4 H8 109.5 1_555 1_555 1_555 no
H7 C4 N2 109.4 1_555 1_555 1_555 no
H7 C4 H6 109.5 1_555 1_555 1_555 no
H10 C5 N2 109.5 1_555 1_555 1_555 no
H9 C5 N2 109.5 1_555 1_555 1_555 no
H9 C5 H10 109.5 1_555 1_555 1_555 no
H11 C5 N2 109.4 1_555 1_555 1_555 no
H11 C5 H10 109.5 1_555 1_555 1_555 no
H11 C5 H9 109.5 1_555 1_555 1_555 no

loop_
_geom_bond_atom_site_label_1
_geom_bond_atom_site_label_2
_geom_bond_distance
_geom_bond_site_symmetry_1
_geom_bond_site_symmetry_2
_geom_bond_publ_flag
Pt1 Cl1 2.29(1) 1_555 1_555 yes
Pt1 Cl2 2.30(1) 1_555 1_555 yes
Pt1 N1 2.01(2) 1_555 1_555 yes
O1 C1 1.28(5) 1_555 1_555 yes
N1 C1 1.32(5) 1_555 1_555 yes
N1 C2 1.54(5) 1_555 1_555 yes
N1 H1 0.962 1_555 1_555 no
N2 C3 1.48(6) 1_555 1_555 yes
N2 C4 1.53(6) 1_555 1_555 yes
N2 C5 1.52(6) 1_555 1_555 yes
C2 C3 1.58(5) 1_555 1_555 yes
C2 H2 0.960 1_555 1_555 no
C2 H3 0.960 1_555 1_555 no
C3 H4 0.960 1_555 1_555 no
C3 H5 0.960 1_555 1_555 no
C4 H6 0.960 1_555 1_555 no
C4 H7 0.960 1_555 1_555 no
C4 H8 0.960 1_555 1_555 no
C5 H9 0.960 1_555 1_555 no
C5 H10 0.960 1_555 1_555 no
C5 H11 0.960 1_555 1_555 no

loop_
_geom_contact_atom_site_label_1
_geom_contact_atom_site_label_2
_geom_contact_distance
_geom_contact_site_symmetry_1
_geom_contact_site_symmetry_2
_geom_contact_publ_flag
C1 N1 2.36(5) 1_555 3_656 yes
C1 O1 2.38(6) 1_555 3_656 yes
C1 Cl2 3.59(5) 1_555 3_556 yes
C1 Pt1 4.48(4) 1_555 3_556 yes
C1 Pt1 2.77(4) 1_555 3_656 yes
C3 Pt1 3.95(4) 1_555 2_545 yes
C4 Cl1 3.55(5) 1_555 2_545 yes
C4 Pt1 4.15(5) 1_555 2_545 yes
C5 Cl1 3.62(5) 1_555 2_445 yes
C5 Pt1 4.29(5) 1_555 2_545 yes
N1 C1 2.36(5) 1_555 3_656 yes
N1 N1 3.53(5) 1_555 3_656 yes
N1 O1 2.67(5) 1_555 3_656 yes
N1 Pt1 4.46(3) 1_555 3_556 yes
N1 Pt1 4.07(3) 1_555 3_656 yes
N2 Cl2 3.09(4) 1_555 3_556 yes
N2 Pt1 4.40(3) 1_555 2_545 yes
O1 C1 2.38(6) 1_555 3_656 yes
O1 N1 2.67(5) 1_555 3_656 yes
O1 Cl2 3.13(4) 1_555 3_656 yes
Cl1 C4 3.55(5) 1_555 2_555 yes
Cl1 C5 3.62(5) 1_555 2_455 yes
Cl2 C1 3.59(5) 1_555 3_556 yes
Cl2 N2 3.09(4) 1_555 3_556 yes
Cl2 O1 3.13(4) 1_555 3_656 yes
Cl2 Pt1 4.24(1) 1_555 3_556 yes
Pt1 C1 4.48(4) 1_555 3_556 yes
Pt1 C1 2.77(4) 1_555 3_656 yes
Pt1 C3 3.95(4) 1_555 2_555 yes
Pt1 C4 4.15(6) 1_555 2_555 yes
Pt1 C5 4.29(5) 1_555 2_555 yes
Pt1 N1 4.46(3) 1_555 3_556 yes
Pt1 N1 4.07(3) 1_555 3_656 yes
Pt1 N2 4.40(3) 1_555 2_555 yes
Pt1 Cl2 4.24(1) 1_555 3_556 yes
Pt1 Pt1 3.764(2) 1_555 3_556 yes
Pt1 Pt1 5.369(2) 1_555 3_656 yes

loop_
_geom_torsion_atom_site_label_1
_geom_torsion_atom_site_label_2
_geom_torsion_atom_site_label_3
_geom_torsion_atom_site_label_4
_geom_torsion
_geom_torsion_site_symmetry_1
_geom_torsion_site_symmetry_2
_geom_torsion_site_symmetry_3
_geom_torsion_site_symmetry_4
_geom_torsion_publ_flag
? ? ? ? ? . . . . ?
